data_2010763
loop_
_publ_author_name
'Muniandy, Suresh'
'Low, Kum Sang'
'Naumov, Pance'
'Shanmuga Sundara Raj, S.'
'Fun, Hoong-Kun'
'Razak, Ibrahim Abdul'
'Ng, Seik Weng'

_publ_section_title
;
 Bis(<i>N</i>,<i>N</i>-dimethylthiocarbamoylthio)acetic acid
;
_journal_issue 3
_journal_name_full 'Acta Crystallographica Section C'
_journal_page_first e113
_journal_page_last e114
_journal_paper_doi 10.1107/S0108270100002511
_journal_volume 56
_journal_year 2000
_chemical_formula_moiety 'C8 H14 N2 O2 S4'
_chemical_formula_sum 'C8 H14 N2 O2 S4'
_chemical_formula_weight 298.45
_chemical_name_systematic
;
 Bis(N,N-dimethylthiocarbamoylthio)acetic acid
;
_space_group_IT_number 2
_symmetry_cell_setting triclinic
_symmetry_space_group_name_Hall '-P 1'
_symmetry_space_group_name_H-M 'P -1'
_audit_creation_method SHELXL-97
_cell_angle_alpha 95.809(2)
_cell_angle_beta 96.9910(10)
_cell_angle_gamma 92.244(2)
_cell_formula_units_Z 2
_cell_length_a 7.32750(10)
_cell_length_b 7.6321(2)
_cell_length_c 12.6379(4)
_cell_measurement_reflns_used 3176
_cell_measurement_temperature 293(2)
_cell_measurement_theta_max 28.28
_cell_measurement_theta_min 2.80
_cell_volume 696.96(3)
_computing_cell_refinement 'SAINT (Siemens, 1996)'
_computing_data_collection 'SMART (Siemens, 1996)'
_computing_data_reduction SAINT
_computing_publication_material SHELXL97
_computing_structure_refinement 'SHELXL97 (Sheldrick, 1997)'
_computing_structure_solution 'SHELXS97 (Sheldrick, 1997)'
_diffrn_ambient_temperature 293(2)
_diffrn_measured_fraction_theta_full .968
_diffrn_measured_fraction_theta_max .968
_diffrn_measurement_device_type 'Siemens CCD area-detector'
_diffrn_measurement_method w
_diffrn_radiation_monochromator graphite
_diffrn_radiation_source 'fine-focus sealed tube'
_diffrn_radiation_type MoK\a
_diffrn_radiation_wavelength .71073
_diffrn_reflns_av_R_equivalents .0374
_diffrn_reflns_av_sigmaI/netI .0707
_diffrn_reflns_limit_h_max 9
_diffrn_reflns_limit_h_min -9
_diffrn_reflns_limit_k_max 10
_diffrn_reflns_limit_k_min -10
_diffrn_reflns_limit_l_max 9
_diffrn_reflns_limit_l_min -16
_diffrn_reflns_number 5032
_diffrn_reflns_theta_full 28.28
_diffrn_reflns_theta_max 28.28
_diffrn_reflns_theta_min 2.80
_exptl_absorpt_coefficient_mu .669
_exptl_absorpt_correction_T_max .900
_exptl_absorpt_correction_T_min .785
_exptl_absorpt_correction_type empirical
_exptl_absorpt_process_details '(SADABS; Sheldrick, 1996)'
_exptl_crystal_colour 'Faint tan'
_exptl_crystal_density_diffrn 1.422
_exptl_crystal_density_method 'not measured'
_exptl_crystal_description Block
_exptl_crystal_F_000 312
_exptl_crystal_size_max .38
_exptl_crystal_size_mid .30
_exptl_crystal_size_min .16
_refine_diff_density_max .381
_refine_diff_density_min -.392
_refine_ls_extinction_coef .030(5)
_refine_ls_extinction_method SHELXL97
_refine_ls_goodness_of_fit_ref .946
_refine_ls_hydrogen_treatment constr
_refine_ls_matrix_type full
_refine_ls_number_parameters 151
_refine_ls_number_reflns 3349
_refine_ls_number_restraints 0
_refine_ls_restrained_S_all .946
_refine_ls_R_factor_all .073
_refine_ls_R_factor_gt .053
_refine_ls_shift/su_max .001
_refine_ls_shift/su_mean .000
_refine_ls_structure_factor_coef Fsqd
_refine_ls_weighting_details 'calc w = 1/[\s^2^(Fo^2^)+(0.0705P)^2^] where P = (Fo^2^+2Fc^2^)/3'
_refine_ls_weighting_scheme calc
_refine_ls_wR_factor_ref .139
_reflns_number_gt 2292
_reflns_number_total 3349
_reflns_threshold_expression >2sigma(I)
_cod_data_source_file qb0182.cif
_cod_data_source_block I
_cod_depositor_comments
;
The following automatic conversions were performed:
'_symmetry_cell_setting' value 'Triclinic' changed to 'triclinic'
according to '/home/saulius/struct/CIF-dictionaries/cif_core.dic'
dictionary named 'cif_core.dic' version 2.4.1 from 2010-06-29.

Automatic conversion script
Id: cif_fix_enum 1527 2010-12-29 10:47:43Z saulius 

The following automatic conversions were performed:

'_symmetry_cell_setting' value 'Triclinic' changed to 'triclinic'
according to /home/saulius/struct/CIF-dictionaries/cif_core.dic
dictionary named 'cif_core.dic' version 2.4.1 from 2010-06-29.

Automatic conversion script
Id: cif_fix_values 1715 2011-07-08 13:25:40Z adriana 
;
_cod_database_code 2010763

loop_
_symmetry_equiv_pos_as_xyz
'x, y, z'
'-x, -y, -z'

loop_
_atom_site_label
_atom_site_fract_x
_atom_site_fract_y
_atom_site_fract_z
_atom_site_U_iso_or_equiv
_atom_site_adp_type
_atom_site_calc_flag
_atom_site_refinement_flags
_atom_site_occupancy
_atom_site_disorder_assembly
_atom_site_disorder_group
_atom_site_type_symbol
S1 -.00600(10) .25380(10) .31090(10) .0517(2) Uani d . 1 . . S
S2 .30440(10) .18450(10) .48130(10) .0636(3) Uani d . 1 . . S
S3 .29050(10) .44140(10) .23130(10) .0544(2) Uani d . 1 . . S
S4 .54070(10) .18980(10) .13040(10) .0597(2) Uani d . 1 . . S
O1 .1057(3) -.0461(3) .1337(2) .0634(6) Uani d . 1 . . O
O2 .0615(3) .2001(2) .0532(2) .0523(5) Uani d . 1 . . O
N1 -.0383(3) .2527(3) .5128(2) .0500(5) Uani d . 1 . . N
N2 .5852(3) .5398(3) .1519(2) .0507(5) Uani d . 1 . . N
C1 .1159(4) .1255(3) .1306(2) .0485(6) Uani d . 1 . . C
C2 .1925(4) .2240(4) .2395(2) .0483(6) Uani d . 1 . . C
C3 .0881(3) .2305(3) .4459(2) .0427(5) Uani d . 1 . . C
C4 .0113(5) .2351(5) .6271(2) .0657(8) Uani d . 1 . . C
C5 -.2290(4) .2925(5) .4792(3) .0635(8) Uani d . 1 . . C
C6 .4895(3) .3954(3) .1670(2) .0446(6) Uani d . 1 . . C
C7 .7504(4) .5278(4) .0974(3) .0649(8) Uani d . 1 . . C
C8 .5317(5) .7183(4) .1834(3) .0715(9) Uani d . 1 . . C
H1 .0568 -.0942 .0757 .095 Uiso calc R 1 . . H
H2 .2822 .1538 .2781 .073 Uiso calc R 1 . . H
H4a .0857 .1353 .6349 .099 Uiso calc R 1 . . H
H4b -.0986 .2185 .6600 .099 Uiso calc R 1 . . H
H4c .0794 .3400 .6612 .099 Uiso calc R 1 . . H
H5a -.2969 .2960 .5397 .095 Uiso calc PR .50 . . H
H5b -.2840 .2027 .4247 .095 Uiso calc PR .50 . . H
H5c -.2314 .4048 .4512 .095 Uiso calc PR .50 . . H
H5d -.2446 .3063 .4041 .095 Uiso calc PR .50 . . H
H5e -.2575 .3996 .5191 .095 Uiso calc PR .50 . . H
H5f -.3101 .1975 .4926 .095 Uiso calc PR .50 . . H
H7a .7724 .6358 .0670 .097 Uiso calc PR .50 . . H
H7b .7328 .4316 .0414 .097 Uiso calc PR .50 . . H
H7c .8542 .5080 .1481 .097 Uiso calc PR .50 . . H
H7d .8006 .4145 .1040 .097 Uiso calc PR .50 . . H
H7e .8401 .6187 .1296 .097 Uiso calc PR .50 . . H
H7f .7187 .5422 .0229 .097 Uiso calc PR .50 . . H
H8a .4165 .7388 .1428 .107 Uiso calc R 1 . . H
H8b .6246 .8023 .1698 .107 Uiso calc R 1 . . H
H8c .5188 .7309 .2585 .107 Uiso calc R 1 . . H

loop_
_atom_site_aniso_label
_atom_site_aniso_U_11
_atom_site_aniso_U_22
_atom_site_aniso_U_33
_atom_site_aniso_U_12
_atom_site_aniso_U_13
_atom_site_aniso_U_23
S1 .0398(3) .0707(5) .0457(4) .0024(3) .0047(3) .0136(3)
S2 .0401(4) .0909(6) .0591(5) .0045(3) -.0016(3) .0133(4)
S3 .0554(4) .0492(4) .0588(5) -.0050(3) .0178(3) -.0036(3)
S4 .0541(4) .0528(4) .0739(5) .0055(3) .0150(4) .0059(4)
O1 .087(2) .0460(10) .0540(10) -.0100(10) -.0010(10) .0100(10)
O2 .0610(10) .0480(10) .0480(10) -.0050(10) .0040(10) .0100(10)
N1 .0470(10) .0570(10) .0470(10) -.0010(10) .0110(10) .0060(10)
N2 .0490(10) .0500(10) .0540(10) -.0050(10) .0040(10) .0140(10)
C1 .052(2) .0460(10) .049(2) -.0060(10) .0110(10) .0080(10)
C2 .0480(10) .0510(10) .0460(10) -.0040(10) .0110(10) .0060(10)
C3 .0410(10) .0440(10) .0410(10) -.0050(10) .0020(10) .0050(10)
C4 .081(2) .071(2) .046(2) .000(2) .015(2) .006(2)
C5 .045(2) .078(2) .071(2) .0060(10) .0190(10) .008(2)
C6 .0430(10) .0500(10) .0400(10) -.0020(10) .0010(10) .0080(10)
C7 .052(2) .082(2) .065(2) -.007(2) .009(2) .027(2)
C8 .074(2) .053(2) .086(3) -.008(2) .007(2) .012(2)

loop_
_atom_type_symbol
_atom_type_description
_atom_type_scat_dispersion_real
_atom_type_scat_dispersion_imag
_atom_type_scat_source
C C .0033 .0016 'International Tables Vol C Tables 4.2.6.8 and 6.1.1.4'
H H .0000 .0000 'International Tables Vol C Tables 4.2.6.8 and 6.1.1.4'
N N .0061 .0033 'International Tables Vol C Tables 4.2.6.8 and 6.1.1.4'
O O .0106 .0060 'International Tables Vol C Tables 4.2.6.8 and 6.1.1.4'
S S .1246 .1234 'International Tables Vol C Tables 4.2.6.8 and 6.1.1.4'

loop_
_geom_angle_atom_site_label_1
_geom_angle_atom_site_label_2
_geom_angle_atom_site_label_3
_geom_angle
C3 S1 C2 102.20(10)
C6 S3 C2 102.40(10)
C3 N1 C5 123.8(2)
C3 N1 C4 119.7(2)
C5 N1 C4 116.5(2)
C6 N2 C8 123.4(2)
C6 N2 C7 120.7(2)
C8 N2 C7 115.8(2)
O2 C1 O1 124.9(3)
O2 C1 C2 123.0(2)
O1 C1 C2 112.0(2)
C1 C2 S3 113.9(2)
C1 C2 S1 105.0(2)
S3 C2 S1 106.40(10)
N1 C3 S2 124.9(2)
N1 C3 S1 111.4(2)
S2 C3 S1 123.7(2)
N2 C6 S4 125.6(2)
N2 C6 S3 113.0(2)
S4 C6 S3 121.40(10)
C1 C2 H2 110.5
S3 C2 H2 110.5
S1 C2 H2 110.5
C1 O1 H1 109.5
N1 C4 H4a 109.5
N1 C4 H4b 109.5
H4a C4 H4b 109.5
N1 C4 H4c 109.5
H4a C4 H4c 109.5
H4b C4 H4c 109.5
N1 C5 H5a 109.5
N1 C5 H5b 109.5
H5a C5 H5b 109.5
N1 C5 H5c 109.5
H5a C5 H5c 109.5
H5b C5 H5c 109.5
N1 C5 H5d 109.5
H5a C5 H5d 141.1
N1 C5 H5e 109.5
H5d C5 H5e 109.5
N1 C5 H5f 109.5
H5d C5 H5f 109.5
H5e C5 H5f 109.5
N2 C7 H7a 109.5
N2 C7 H7b 109.5
H7a C7 H7b 109.5
N2 C7 H7c 109.5
H7a C7 H7c 109.5
H7b C7 H7c 109.5
N2 C7 H7d 109.5
N2 C7 H7e 109.5
H7d C7 H7e 109.5
N2 C7 H7f 109.5
H7d C7 H7f 109.5
H7e C7 H7f 109.5
N2 C8 H8a 109.5
N2 C8 H8b 109.5
H8a C8 H8b 109.5
N2 C8 H8c 109.5
H8a C8 H8c 109.5
H8b C8 H8c 109.5

loop_
_geom_bond_atom_site_label_1
_geom_bond_atom_site_label_2
_geom_bond_site_symmetry_2
_geom_bond_distance
_geom_bond_publ_flag
S1 C3 . 1.790(3) ?
S1 C2 . 1.812(3) ?
S2 C3 . 1.655(3) ?
S3 C6 . 1.783(3) ?
S3 C2 . 1.799(3) ?
S4 C6 . 1.661(3) ?
O1 C1 . 1.313(3) ?
O2 C1 . 1.214(3) ?
N1 C3 . 1.332(3) ?
N1 C5 . 1.463(4) ?
N1 C4 . 1.467(4) ?
N2 C6 . 1.326(3) ?
N2 C8 . 1.462(4) ?
N2 C7 . 1.465(3) ?
C1 C2 . 1.531(4) ?
O1 H1 . .8200 ?
C2 H2 . .9800 ?
C4 H4a . .9600 ?
C4 H4b . .9600 ?
C4 H4c . .9600 ?
C5 H5a . .9600 ?
C5 H5b . .9600 ?
C5 H5c . .9600 ?
C5 H5d . .9600 ?
C5 H5e . .9600 ?
C5 H5f . .9600 ?
C7 H7a . .9600 ?
C7 H7b . .9600 ?
C7 H7c . .9600 ?
C7 H7d . .9600 ?
C7 H7e . .9600 ?
C7 H7f . .9600 ?
C8 H8a . .9600 ?
C8 H8b . .9600 ?
C8 H8c . .9600 ?

loop_
_geom_hbond_atom_site_label_D
_geom_hbond_atom_site_label_H
_geom_hbond_atom_site_label_A
_geom_hbond_site_symmetry_A
_geom_hbond_distance_DH
_geom_hbond_distance_HA
_geom_hbond_distance_DA
_geom_hbond_angle_DHA
O1 H1 O2 2 .82 1.84 2.661(3) 177.8

loop_
_geom_torsion_atom_site_label_1
_geom_torsion_atom_site_label_2
_geom_torsion_atom_site_label_3
_geom_torsion_atom_site_label_4
_geom_torsion
O2 C1 C2 S3 -26.4(3)
O1 C1 C2 S3 157.7(2)
O2 C1 C2 S1 89.6(3)
O1 C1 C2 S1 -86.3(2)
C6 S3 C2 C1 -68.0(2)
C6 S3 C2 S1 176.90(10)
C3 S1 C2 C1 144.2(2)
C3 S1 C2 S3 -94.8(2)
C5 N1 C3 S2 -179.7(2)
C4 N1 C3 S2 -.4(4)
C5 N1 C3 S1 -.5(3)
C4 N1 C3 S1 178.8(2)
C2 S1 C3 N1 178.5(2)
C2 S1 C3 S2 -2.3(2)
C8 N2 C6 S4 178.5(2)
C7 N2 C6 S4 .9(4)
C8 N2 C6 S3 -.7(4)
C7 N2 C6 S3 -178.3(2)
C2 S3 C6 N2 179.7(2)
C2 S3 C6 S4 .5(2)
